data_4116129
loop_
_publ_author_name
'James D. White'
'Jungchul Kim'
'Nicholas E. Drapela'

_publ_section_title
;
 Enantiospecific Synthesis of (+)-Byssochlamic Acid, a Nonadride from the
 Ascomycete Byssochlamysfulva
;
_journal_name_full 'Journal of the American Chemical Society'
_journal_page_first 8665
_journal_page_last 8671
_journal_paper_doi 10.1021/ja001898v
_journal_volume 122
_journal_year 2000
_chemical_formula_sum 'C21 H31 N O4'
_chemical_formula_weight 361.47
_chemical_name_systematic
; 
 ? 
;
_space_group_IT_number 5
_symmetry_cell_setting monoclinic
_symmetry_space_group_name_Hall 'C 2y'
_symmetry_space_group_name_H-M 'C 1 2 1'
_atom_sites_solution_hydrogens geom
_atom_sites_solution_primary direct
_atom_sites_solution_secondary difmap
_audit_creation_method SHELXL-97
_cell_angle_alpha 90.00
_cell_angle_beta 101.414(6)
_cell_angle_gamma 90.00
_cell_formula_units_Z 4
_cell_length_a 35.2023(19)
_cell_length_b 6.0715(4)
_cell_length_c 10.4710(9)
_cell_measurement_reflns_used 73
_cell_measurement_temperature 571(2)
_cell_measurement_theta_max 35
_cell_measurement_theta_min 6
_cell_volume 2193.7(3)
_computing_cell_refinement 'XSCANS 2.20'
_computing_data_collection 'XSCANS 2.20'
_computing_data_reduction 'XSCANS 2.20'
_computing_molecular_graphics 'SHELXTL 4.1'
_computing_structure_refinement 'SHELXL-97 (Sheldrick, 1997)'
_computing_structure_solution 'SHELXS-97 (Sheldrick, 1990)'
_diffrn_ambient_temperature 571(2)
_diffrn_measured_fraction_theta_full 0.492
_diffrn_measured_fraction_theta_max 0.492
_diffrn_measurement_device_type 'Siemens P4'
_diffrn_measurement_method '\w/\q scans'
_diffrn_radiation_monochromator graphite
_diffrn_radiation_source 'fine-focus sealed tube'
_diffrn_radiation_type CuK\a
_diffrn_radiation_wavelength 1.54178
_diffrn_reflns_av_R_equivalents 0.0206
_diffrn_reflns_av_sigmaI/netI 0.0290
_diffrn_reflns_limit_h_max 38
_diffrn_reflns_limit_h_min -28
_diffrn_reflns_limit_k_max 6
_diffrn_reflns_limit_k_min -5
_diffrn_reflns_limit_l_max 11
_diffrn_reflns_limit_l_min -11
_diffrn_reflns_number 2617
_diffrn_reflns_theta_full 57.44
_diffrn_reflns_theta_max 57.44
_diffrn_reflns_theta_min 4.56
_diffrn_standards_interval_count 97
_diffrn_standards_number 3
_exptl_absorpt_coefficient_mu 0.601
_exptl_absorpt_correction_T_max 0.9423
_exptl_absorpt_correction_T_min 0.7143
_exptl_absorpt_correction_type 'empirical (psi scans)'
_exptl_crystal_colour Colorless
_exptl_crystal_density_diffrn 1.094
_exptl_crystal_description Plate
_exptl_crystal_F_000 784
_exptl_crystal_size_max 0.60
_exptl_crystal_size_mid 0.40
_exptl_crystal_size_min 0.10
_refine_diff_density_max 0.171
_refine_diff_density_min -0.135
_refine_diff_density_rms 0.033
_refine_ls_abs_structure_details 'Flack H D (1983), Acta Cryst. A39, 876-881'
_refine_ls_abs_structure_Flack 0.0(4)
_refine_ls_extinction_coef 0.0042(4)
_refine_ls_extinction_expression Fc^*^=kFc[1+0.001xFc^2^\l^3^/sin(2\q)]^-1/4^
_refine_ls_extinction_method SHELXL
_refine_ls_goodness_of_fit_ref 1.059
_refine_ls_hydrogen_treatment mixed
_refine_ls_matrix_type full
_refine_ls_number_parameters 271
_refine_ls_number_reflns 2358
_refine_ls_number_restraints 1
_refine_ls_restrained_S_all 1.059
_refine_ls_R_factor_all 0.0502
_refine_ls_R_factor_gt 0.0440
_refine_ls_shift/su_max 0.152
_refine_ls_shift/su_mean 0.001
_refine_ls_structure_factor_coef Fsqd
_refine_ls_weighting_details 'w=1/[\s^2^(Fo^2^)+(0.0731P)^2^+0.7797P] where P=(Fo^2^+2Fc^2^)/3'
_refine_ls_weighting_scheme calc
_refine_ls_wR_factor_gt 0.1145
_refine_ls_wR_factor_ref 0.1238
_reflns_number_gt 2071
_reflns_number_total 2358
_reflns_threshold_expression >2sigma(I)
_cod_data_source_file ja001898v_1.cif
_cod_data_source_block cyclopentene
_cod_depositor_comments
;
The following automatic conversions were performed:

'_refine_ls_weighting_scheme' value 'calc
w=1/[\s^2^(Fo^2^)+(0.0731P)^2^+0.7797P] where P=(Fo^2^+2Fc^2^)/3' was
changed to 'calc'. New tag '_refine_ls_weighting_details' was
created. The value of the new tag was set to
'w=1/[\s^2^(Fo^2^)+(0.0731P)^2^+0.7797P] where P=(Fo^2^+2Fc^2^)/3'.

Automatic conversion script
Id: cif_fix_values 3143 2015-03-26 13:38:13Z robertas 
;
_cod_original_sg_symbol_H-M 'C 2'
_cod_original_formula_sum 'C21 H3 H28 N O4'
_cod_database_code 4116129

loop_
_symmetry_equiv_pos_as_xyz
'x, y, z'
'-x, y, -z'
'x+1/2, y+1/2, z'
'-x+1/2, y+1/2, -z'

loop_
_atom_site_label
_atom_site_type_symbol
_atom_site_fract_x
_atom_site_fract_y
_atom_site_fract_z
_atom_site_U_iso_or_equiv
_atom_site_adp_type
_atom_site_occupancy
_atom_site_calc_flag
_atom_site_refinement_flags
O1 O 0.29402(5) 0.2042(4) 0.5007(2) 0.0617(6) Uani 1 d .
O2 O 0.33196(6) -0.0817(4) 0.5728(2) 0.0696(7) Uani 1 d .
O3 O 0.36860(7) 0.1163(5) 0.3390(2) 0.0876(8) Uani 1 d .
O4 O 0.42801(6) 0.2658(5) 0.3860(2) 0.0855(8) Uani 1 d .
C11 C 0.32630(8) 0.1200(6) 0.5513(3) 0.0541(8) Uani 1 d .
C12 C 0.35926(8) 0.2731(5) 0.5935(3) 0.0574(8) Uani 1 d .
C13 C 0.36265(10) 0.4032(7) 0.7187(3) 0.0724(10) Uani 1 d .
H13A H 0.3431(6) 0.517(4) 0.7099(4) 0.113(4) Uiso 1 calc R
H13B H 0.35997(14) 0.308(3) 0.790(2) 0.113(4) Uiso 1 calc R
C14 C 0.40265(12) 0.5026(8) 0.7400(4) 0.0874(12) Uani 1 d .
H14 H 0.4221(8) 0.368(6) 0.801(3) 0.113(4) Uiso 1 calc R
C15 C 0.41489(9) 0.4931(7) 0.6092(4) 0.0779(11) Uani 1 d .
H15A H 0.41119(13) 0.640(5) 0.5640(14) 0.113(4) Uiso 1 calc R
H15B H 0.4428(9) 0.4480(15) 0.6197(5) 0.113(4) Uiso 1 calc R
C16 C 0.38840(8) 0.3216(6) 0.5346(3) 0.0621(9) Uani 1 d .
C17 C 0.39291(9) 0.2212(7) 0.4103(3) 0.0696(10) Uani 1 d .
C18 C 0.41045(13) 0.7024(10) 0.8222(5) 0.1119(16) Uani 1 d .
H18A H 0.3906(6) 0.831(4) 0.7769(12) 0.113(4) Uiso 1 calc R
H18B H 0.4031(3) 0.6650(13) 0.916(2) 0.113(4) Uiso 1 calc R
C19 C 0.44923(16) 0.7937(12) 0.8466(6) 0.142(2) Uani 1 d .
H19A H 0.4686(6) 0.680(4) 0.899(3) 0.152(6) Uiso 1 calc R
H19B H 0.4497(3) 0.939(5) 0.900(3) 0.152(6) Uiso 1 calc R
H19C H 0.4574(5) 0.828(5) 0.758(3) 0.152(6) Uiso 1 calc R
C21 C 0.41477(16) 0.2812(12) 0.1496(5) 0.125(2) Uani 1 d .
H21A H 0.4249(7) 0.234(5) 0.066(3) 0.152(6) Uiso 1 calc R
H21B H 0.4157(7) 0.454(5) 0.1584(15) 0.152(6) Uiso 1 calc R
H21C H 0.3861(9) 0.227(5) 0.1423(19) 0.152(6) Uiso 1 calc R
C22 C 0.43892(17) -0.0652(11) 0.2653(6) 0.132(2) Uani 1 d .
H22A H 0.4533(9) -0.126(2) 0.352(3) 0.152(6) Uiso 1 calc R
H22B H 0.4516(9) -0.121(2) 0.192(3) 0.152(6) Uiso 1 calc R
H22C H 0.4108(8) -0.1161(19) 0.249(3) 0.152(6) Uiso 1 calc R
C23 C 0.48121(12) 0.2697(13) 0.2856(5) 0.135(2) Uani 1 d .
H23A H 0.4966(6) 0.216(5) 0.365(3) 0.152(6) Uiso 1 calc R
H23B H 0.48039(14) 0.428(5) 0.288(3) 0.152(6) Uiso 1 calc R
H23C H 0.4925(6) 0.224(5) 0.214(3) 0.152(6) Uiso 1 calc R
C24 C 0.44028(11) 0.1787(9) 0.2688(5) 0.0947(13) Uani 1 d .
C31 C 0.25315(8) 0.1249(6) 0.7961(3) 0.0588(8) Uani 1 d .
C32 C 0.26981(10) 0.2602(8) 0.8984(4) 0.0808(11) Uani 1 d .
H32 H 0.2585(6) 0.411(8) 0.9091(7) 0.113(4) Uiso 1 calc R
C33 C 0.30210(12) 0.1865(10) 0.9862(4) 0.0951(14) Uani 1 d .
H33 H 0.3123(6) 0.270(5) 1.049(3) 0.113(4) Uiso 1 calc R
C34 C 0.31790(12) -0.0151(9) 0.9747(4) 0.0828(12) Uani 1 d .
H34 H 0.3396(11) -0.060(2) 1.033(3) 0.113(4) Uiso 1 calc R
C35 C 0.30118(11) -0.1501(8) 0.8747(4) 0.0827(12) Uani 1 d .
H35 H 0.3123(6) -0.294(8) 0.8655(7) 0.113(4) Uiso 1 calc R
C36 C 0.26864(10) -0.0836(7) 0.7866(3) 0.0724(10) Uani 1 d .
H36 H 0.2573(6) -0.177(5) 0.722(3) 0.113(4) Uiso 1 calc R
C37 C 0.21813(8) 0.2067(6) 0.7004(3) 0.0610(8) Uani 1 d .
H37 H 0.21763(9) 0.385(9) 0.7062(4) 0.113(4) Uiso 1 calc R
C38 C 0.17990(9) 0.1197(7) 0.7271(3) 0.0760(11) Uani 1 d .
H38A H 0.1786(4) -0.044(5) 0.713(3) 0.152(6) Uiso 1 calc R
H38B H 0.1578(6) 0.192(4) 0.666(3) 0.152(6) Uiso 1 calc R
H38C H 0.1781(4) 0.154(5) 0.820(3) 0.152(6) Uiso 1 calc R
N N 0.22026(7) 0.1443(5) 0.5636(2) 0.0564(7) Uani 1 d .
H0A H 0.2450(10) 0.168(6) 0.550(3) 0.068(9) Uiso 1 d .
H0B H 0.2016(12) 0.263(8) 0.505(4) 0.100(12) Uiso 1 d .
H0C H 0.2123(9) -0.033(8) 0.544(3) 0.078(11) Uiso 1 d .

loop_
_atom_site_aniso_label
_atom_site_aniso_U_11
_atom_site_aniso_U_22
_atom_site_aniso_U_33
_atom_site_aniso_U_23
_atom_site_aniso_U_13
_atom_site_aniso_U_12
O1 0.0442(11) 0.0615(14) 0.0791(13) 0.0091(12) 0.0111(9) -0.0004(11)
O2 0.0639(14) 0.0521(15) 0.0876(16) 0.0074(12) 0.0021(11) -0.0014(11)
O3 0.0692(14) 0.100(2) 0.0969(17) -0.0350(16) 0.0249(13) -0.0209(15)
O4 0.0574(13) 0.106(2) 0.0996(16) -0.0259(17) 0.0310(11) -0.0170(14)
C11 0.0493(17) 0.054(2) 0.0598(17) 0.0014(16) 0.0130(13) -0.0009(16)
C12 0.0446(15) 0.056(2) 0.0698(18) -0.0041(17) 0.0060(13) -0.0010(15)
C13 0.068(2) 0.077(3) 0.072(2) -0.015(2) 0.0134(15) -0.007(2)
C14 0.078(2) 0.091(3) 0.093(3) -0.028(2) 0.0142(19) -0.019(2)
C15 0.0551(18) 0.083(3) 0.094(3) -0.018(2) 0.0119(16) -0.0200(19)
C16 0.0459(16) 0.062(2) 0.077(2) -0.0136(17) 0.0094(14) -0.0056(16)
C17 0.0483(17) 0.072(2) 0.090(2) -0.012(2) 0.0163(16) -0.0061(18)
C18 0.100(3) 0.124(4) 0.108(3) -0.039(3) 0.012(2) -0.032(3)
C19 0.115(4) 0.151(5) 0.156(5) -0.058(4) 0.013(3) -0.044(4)
C21 0.128(4) 0.147(5) 0.108(3) -0.018(4) 0.043(3) -0.024(4)
C22 0.141(5) 0.103(4) 0.174(6) -0.029(4) 0.081(4) 0.011(4)
C23 0.087(3) 0.181(6) 0.156(4) -0.028(5) 0.068(3) -0.027(4)
C24 0.078(2) 0.106(4) 0.111(3) -0.033(3) 0.045(2) -0.016(2)
C31 0.0597(17) 0.057(2) 0.0621(18) -0.0026(17) 0.0173(14) -0.0051(17)
C32 0.073(2) 0.081(3) 0.087(2) -0.025(2) 0.0142(19) -0.010(2)
C33 0.083(3) 0.109(4) 0.086(3) -0.019(3) 0.001(2) -0.023(3)
C34 0.071(2) 0.098(4) 0.075(2) 0.010(3) 0.0057(19) -0.004(2)
C35 0.082(2) 0.088(3) 0.080(2) 0.006(2) 0.019(2) 0.014(2)
C36 0.083(2) 0.066(2) 0.065(2) -0.0025(19) 0.0092(17) 0.011(2)
C37 0.0620(17) 0.054(2) 0.0695(18) -0.0026(17) 0.0188(14) 0.0029(16)
C38 0.0631(18) 0.089(3) 0.082(2) 0.004(2) 0.0277(16) 0.005(2)
N 0.0484(14) 0.054(2) 0.0671(15) 0.0012(14) 0.0135(12) -0.0017(14)

loop_
_atom_type_symbol
_atom_type_description
_atom_type_scat_dispersion_real
_atom_type_scat_dispersion_imag
_atom_type_scat_source
C C 0.0181 0.0091 'International Tables Vol C Tables 4.2.6.8 and 6.1.1.4'
H H 0.0000 0.0000 'International Tables Vol C Tables 4.2.6.8 and 6.1.1.4'
N N 0.0311 0.0180 'International Tables Vol C Tables 4.2.6.8 and 6.1.1.4'
O O 0.0492 0.0322 'International Tables Vol C Tables 4.2.6.8 and 6.1.1.4'
H H 0.0000 0.0000 'International Tables Vol C Tables 4.2.6.8 and 6.1.1.4'

loop_
_geom_angle_atom_site_label_1
_geom_angle_atom_site_label_2
_geom_angle_atom_site_label_3
_geom_angle
C17 O4 C24 121.3(3)
O2 C11 O1 124.7(3)
O2 C11 C12 118.1(3)
O1 C11 C12 117.2(3)
C16 C12 C11 129.0(3)
C16 C12 C13 110.5(3)
C11 C12 C13 120.5(3)
C14 C13 C12 104.4(3)
C18 C14 C13 118.3(4)
C18 C14 C15 120.2(4)
C13 C14 C15 106.0(3)
C16 C15 C14 103.7(3)
C12 C16 C17 123.1(3)
C12 C16 C15 111.5(3)
C17 C16 C15 125.4(3)
O3 C17 O4 124.1(3)
O3 C17 C16 125.5(3)
O4 C17 C16 110.5(3)
C19 C18 C14 118.4(5)
O4 C24 C22 111.4(4)
O4 C24 C21 108.3(4)
C22 C24 C21 112.2(5)
O4 C24 C23 101.5(4)
C22 C24 C23 113.0(5)
C21 C24 C23 109.8(5)
C32 C31 C36 118.9(3)
C32 C31 C37 118.9(3)
C36 C31 C37 122.2(3)
C31 C32 C33 119.2(4)
C34 C33 C32 121.8(4)
C33 C34 C35 119.1(4)
C34 C35 C36 120.7(4)
C35 C36 C31 120.3(4)
N C37 C31 111.3(2)
N C37 C38 107.5(3)
C31 C37 C38 113.5(3)
H0A N H0B 107(3)
H0A N H0C 110(3)
H0B N H0C 116(3)
H0A N C37 109.6(18)
H0B N C37 104(2)
H0C N C37 111.0(17)

loop_
_geom_bond_atom_site_label_1
_geom_bond_atom_site_label_2
_geom_bond_distance
O1 C11 1.263(4)
O2 C11 1.254(4)
O3 C17 1.201(4)
O4 C17 1.338(4)
O4 C24 1.477(5)
C11 C12 1.484(4)
C12 C16 1.330(4)
C12 C13 1.515(5)
C13 C14 1.508(5)
C14 C18 1.481(7)
C14 C15 1.516(5)
C15 C16 1.509(5)
C16 C17 1.474(5)
C18 C19 1.448(6)
C21 C24 1.519(7)
C22 C24 1.482(8)
C23 C24 1.521(6)
C31 C32 1.385(5)
C31 C36 1.390(5)
C31 C37 1.510(4)
C32 C33 1.387(6)
C33 C34 1.360(7)
C34 C35 1.368(6)
C35 C36 1.381(5)
C37 N 1.498(4)
C37 C38 1.522(4)
N H0A 0.92(3)
N H0B 1.08(5)
N H0C 1.12(5)
